data_4074596
loop_
_publ_author_name
'Scriban, Corina'
'Wicht, Denyce K.'
'Glueck, David S.'
'Zakharov, Lev N.'
'Golen, James A.'
'Rheingold, Arnold L.'

_publ_section_title
;
 Platinum(II) Phosphido Complexes as Metalloligands. Structural and
 Spectroscopic Consequences of Conversion from Terminal to Bridging
 Coordination
;
_journal_issue 14
_journal_name_full Organometallics
_journal_page_first 3370
_journal_paper_doi 10.1021/om050149p
_journal_volume 25
_journal_year 2006
_chemical_formula_sum 'C51 H80 F3 O3.5 P5 Pt2 S'
_chemical_formula_weight 1383.24
_chemical_name_systematic
; 

 ? 

;
_space_group_IT_number 1
_symmetry_cell_setting triclinic
_symmetry_space_group_name_Hall 'P 1'
_symmetry_space_group_name_H-M 'P 1'
_atom_sites_solution_hydrogens geom
_atom_sites_solution_primary direct
_atom_sites_solution_secondary difmap
_audit_creation_method SHELXL-97
_cell_angle_alpha 82.144(7)
_cell_angle_beta 71.255(7)
_cell_angle_gamma 61.738(6)
_cell_formula_units_Z 2
_cell_length_a 13.001(6)
_cell_length_b 13.676(7)
_cell_length_c 18.526(9)
_cell_measurement_temperature 100(2)
_cell_volume 2747(2)
_computing_structure_refinement 'SHELXL-97 (Sheldrick, 1997)'
_computing_structure_solution 'SHELXS-97 (Sheldrick, 1990)'
_diffrn_ambient_temperature 100(2)
_diffrn_measured_fraction_theta_full 0.990
_diffrn_measured_fraction_theta_max 0.990
_diffrn_radiation_monochromator graphite
_diffrn_radiation_source 'fine-focus sealed tube'
_diffrn_radiation_type MoK\a
_diffrn_radiation_wavelength 0.71073
_diffrn_reflns_av_R_equivalents 0.0000
_diffrn_reflns_av_sigmaI/netI 0.1169
_diffrn_reflns_limit_h_max 15
_diffrn_reflns_limit_h_min -15
_diffrn_reflns_limit_k_max 16
_diffrn_reflns_limit_k_min -16
_diffrn_reflns_limit_l_max 22
_diffrn_reflns_limit_l_min -22
_diffrn_reflns_number 17711
_diffrn_reflns_theta_full 25.00
_diffrn_reflns_theta_max 25.00
_diffrn_reflns_theta_min 1.69
_exptl_absorpt_coefficient_mu 5.321
_exptl_absorpt_correction_T_max .765
_exptl_absorpt_correction_T_min .886
_exptl_absorpt_correction_type SADABS
_exptl_crystal_colour colorless
_exptl_crystal_density_diffrn 1.672
_exptl_crystal_density_method 'not measured'
_exptl_crystal_description block
_exptl_crystal_F_000 1376
_exptl_crystal_size_max .2
_exptl_crystal_size_mid .1
_exptl_crystal_size_min .07
_refine_diff_density_max 2.578
_refine_diff_density_min -3.150
_refine_diff_density_rms 0.258
_refine_ls_abs_structure_details 'Flack H D (1983), Acta Cryst. A39, 876-881'
_refine_ls_abs_structure_Flack 0.000(9)
_refine_ls_extinction_method none
_refine_ls_goodness_of_fit_ref 1.038
_refine_ls_hydrogen_treatment mixed
_refine_ls_matrix_type full
_refine_ls_number_parameters 682
_refine_ls_number_reflns 17742
_refine_ls_number_restraints 3
_refine_ls_restrained_S_all 1.038
_refine_ls_R_factor_all 0.0778
_refine_ls_R_factor_gt 0.0630
_refine_ls_shift/su_max 0.112
_refine_ls_shift/su_mean 0.006
_refine_ls_structure_factor_coef Fsqd
_refine_ls_weighting_details 'calc w=1/[\s^2^(Fo^2^)+(0.0700P)^2^+0.0000P] where P=(Fo^2^+2Fc^2^)/3'
_refine_ls_weighting_scheme calc
_refine_ls_wR_factor_gt 0.1462
_refine_ls_wR_factor_ref 0.1526
_reflns_number_gt 13889
_reflns_number_total 17742
_reflns_threshold_expression >2sigma(I)
_cod_data_source_file om050149psi20060417_114950.cif
_cod_data_source_block glu203
_cod_original_sg_symbol_H-M P1
_cod_original_formula_sum 'C51 H80 F3 O3.50 P5 Pt2 S'
_cod_database_code 4074596

loop_
_symmetry_equiv_pos_as_xyz
'x, y, z'

loop_
_atom_site_label
_atom_site_type_symbol
_atom_site_fract_x
_atom_site_fract_y
_atom_site_fract_z
_atom_site_U_iso_or_equiv
_atom_site_adp_type
_atom_site_occupancy
_atom_site_symmetry_multiplicity
_atom_site_calc_flag
_atom_site_refinement_flags
Pt1 Pt 0.51361(6) 0.80767(6) 0.35817(4) 0.0168(2) Uani 1 1 d .
Pt2 Pt 0.44295(6) 0.65006(6) 0.23505(4) 0.0170(2) Uani 1 1 d .
P1 P 0.7137(5) 0.7364(5) 0.3554(3) 0.0176(12) Uani 1 1 d .
P2 P 0.4671(5) 0.8492(5) 0.4824(3) 0.0215(13) Uani 1 1 d .
P3 P 0.5272(5) 0.7745(4) 0.2318(3) 0.0162(12) Uani 1 1 d .
P4 P 0.3521(5) 0.7173(4) 0.1383(3) 0.0168(12) Uani 1 1 d .
P5 P 0.3656(5) 0.5292(5) 0.2547(3) 0.0200(13) Uani 1 1 d .
C1A C 0.609(2) 0.8125(18) 0.5064(12) 0.024(5) Uiso 1 1 d .
C2A C 0.6067(19) 0.8269(17) 0.5832(12) 0.020(5) Uiso 1 1 d .
H2AA H 0.5315 0.8614 0.6222 0.024 Uiso 1 1 calc R
C3A C 0.712(2) 0.7907(19) 0.5970(13) 0.021(6) Uiso 1 1 d .
H3AA H 0.7117 0.8030 0.6462 0.026 Uiso 1 1 calc R
C4A C 0.827(2) 0.7325(19) 0.5393(13) 0.030(6) Uiso 1 1 d .
H4AA H 0.9026 0.7041 0.5506 0.035 Uiso 1 1 calc R
C5A C 0.824(2) 0.7201(18) 0.4699(12) 0.021(5) Uiso 1 1 d .
H5AA H 0.9000 0.6841 0.4315 0.026 Uiso 1 1 calc R
C6A C 0.7182(19) 0.7566(18) 0.4508(12) 0.021(5) Uiso 1 1 d .
C1B C 0.2904(17) 0.6239(16) 0.1272(11) 0.013(4) Uiso 1 1 d .
C2B C 0.238(2) 0.6334(19) 0.0703(13) 0.028(6) Uiso 1 1 d .
H2BA H 0.2364 0.6883 0.0327 0.033 Uiso 1 1 calc R
C3B C 0.188(2) 0.5659(19) 0.0670(13) 0.032(6) Uiso 1 1 d .
H3BA H 0.1554 0.5718 0.0268 0.038 Uiso 1 1 calc R
C4B C 0.187(2) 0.4905(18) 0.1226(12) 0.026(5) Uiso 1 1 d .
H4BA H 0.1453 0.4488 0.1241 0.031 Uiso 1 1 calc R
C5B C 0.2439(18) 0.4737(17) 0.1750(11) 0.018(5) Uiso 1 1 d .
H5BA H 0.2494 0.4139 0.2090 0.021 Uiso 1 1 calc R
C6B C 0.2979(19) 0.5426(17) 0.1829(12) 0.021(5) Uiso 1 1 d .
C1C C 0.858(2) 0.547(2) 0.0976(13) 0.031(6) Uiso 1 1 d .
H1CA H 0.9062 0.4683 0.0943 0.037 Uiso 1 1 calc R
C2C C 0.898(2) 0.6098(19) 0.0448(13) 0.029(6) Uiso 1 1 d .
H2CA H 0.9744 0.5747 0.0073 0.035 Uiso 1 1 calc R
C3C C 0.832(2) 0.7202(18) 0.0438(13) 0.025(5) Uiso 1 1 d .
H3CA H 0.8599 0.7622 0.0049 0.030 Uiso 1 1 calc R
C4C C 0.717(2) 0.7746(19) 0.1021(12) 0.026(5) Uiso 1 1 d .
H4CA H 0.6699 0.8528 0.1012 0.031 Uiso 1 1 calc R
C5C C 0.676(2) 0.7143(18) 0.1594(12) 0.028(5) Uiso 1 1 d .
C6C C 0.7489(19) 0.5921(18) 0.1567(12) 0.025(5) Uiso 1 1 d .
H6CA H 0.7226 0.5467 0.1934 0.030 Uiso 1 1 calc R
C1D C 0.8275(18) 0.7778(16) 0.2920(11) 0.015(4) Uiso 1 1 d .
H1DA H 0.8713 0.7870 0.3241 0.018 Uiso 1 1 calc R
C2D C 0.918(2) 0.6796(18) 0.2393(13) 0.024(5) Uiso 1 1 d .
H2DA H 0.8856 0.6787 0.1980 0.029 Uiso 1 1 calc R
H2DB H 0.9958 0.6838 0.2161 0.029 Uiso 1 1 calc R
C3D C 0.938(2) 0.5796(18) 0.2846(12) 0.023(5) Uiso 1 1 d .
H3DA H 0.9843 0.5742 0.3195 0.028 Uiso 1 1 calc R
H3DB H 0.9869 0.5132 0.2505 0.028 Uiso 1 1 calc R
C4D C 0.8104(18) 0.5834(16) 0.3327(11) 0.017(5) Uiso 1 1 d .
H4DA H 0.7793 0.5666 0.2955 0.020 Uiso 1 1 calc R
C5D C 0.806(2) 0.5064(19) 0.3956(13) 0.032(6) Uiso 1 1 d .
H5DA H 0.8604 0.4299 0.3765 0.048 Uiso 1 1 calc R
H5DB H 0.7219 0.5162 0.4171 0.048 Uiso 1 1 calc R
H5DC H 0.8313 0.5218 0.4352 0.048 Uiso 1 1 calc R
C6D C 0.771(2) 0.8903(18) 0.2512(13) 0.028(6) Uiso 1 1 d .
H6DA H 0.8367 0.9071 0.2186 0.042 Uiso 1 1 calc R
H6DB H 0.7154 0.9499 0.2895 0.042 Uiso 1 1 calc R
H6DC H 0.7260 0.8846 0.2200 0.042 Uiso 1 1 calc R
C1E C 0.380(2) 0.7875(19) 0.5600(13) 0.028(6) Uiso 1 1 d .
H1EA H 0.4221 0.7655 0.6007 0.033 Uiso 1 1 calc R
C2E C 0.258(2) 0.890(2) 0.5924(15) 0.041(7) Uiso 1 1 d .
H2EA H 0.2196 0.8762 0.6456 0.049 Uiso 1 1 calc R
H2EB H 0.2025 0.9034 0.5621 0.049 Uiso 1 1 calc R
C3E C 0.278(3) 0.995(2) 0.5903(14) 0.045(7) Uiso 1 1 d .
H3EA H 0.1984 1.0631 0.6032 0.054 Uiso 1 1 calc R
H3EB H 0.3208 0.9887 0.6278 0.054 Uiso 1 1 calc R
C4E C 0.354(2) 1.003(2) 0.5103(13) 0.030(6) Uiso 1 1 d .
H4EA H 0.3008 1.0338 0.4761 0.036 Uiso 1 1 calc R
C5E C 0.419(3) 1.068(2) 0.5027(15) 0.049(7) Uiso 1 1 d .
H5EA H 0.3593 1.1447 0.5192 0.073 Uiso 1 1 calc R
H5EB H 0.4659 1.0665 0.4493 0.073 Uiso 1 1 calc R
H5EC H 0.4739 1.0365 0.5345 0.073 Uiso 1 1 calc R
C6E C 0.388(3) 0.680(2) 0.5367(16) 0.054(8) Uiso 1 1 d .
H6EA H 0.3406 0.6538 0.5798 0.081 Uiso 1 1 calc R
H6EB H 0.4736 0.6230 0.5218 0.081 Uiso 1 1 calc R
H6EC H 0.3550 0.6944 0.4935 0.081 Uiso 1 1 calc R
C1F C 0.2258(18) 0.8551(17) 0.1483(11) 0.016(5) Uiso 1 1 d .
H1FA H 0.2437 0.9028 0.1737 0.020 Uiso 1 1 calc R
C2F C 0.225(2) 0.9002(19) 0.0659(12) 0.026(5) Uiso 1 1 d .
H2FA H 0.1835 0.8724 0.0435 0.031 Uiso 1 1 calc R
H2FB H 0.1832 0.9824 0.0661 0.031 Uiso 1 1 calc R
C3F C 0.361(2) 0.8537(18) 0.0225(12) 0.026(5) Uiso 1 1 d .
H3FA H 0.3709 0.8633 -0.0328 0.031 Uiso 1 1 calc R
H3FB H 0.3951 0.8959 0.0378 0.031 Uiso 1 1 calc R
C4F C 0.428(2) 0.7349(18) 0.0382(13) 0.027(5) Uiso 1 1 d .
H4FA H 0.4117 0.6936 0.0064 0.033 Uiso 1 1 calc R
C5F C 0.564(2) 0.687(2) 0.0174(14) 0.036(6) Uiso 1 1 d .
H5FA H 0.5963 0.7024 -0.0361 0.054 Uiso 1 1 calc R
H5FB H 0.5999 0.6066 0.0248 0.054 Uiso 1 1 calc R
H5FC H 0.5857 0.7208 0.0500 0.054 Uiso 1 1 calc R
C6F C 0.098(2) 0.8669(19) 0.1955(13) 0.031(6) Uiso 1 1 d .
H6FA H 0.0365 0.9441 0.1945 0.046 Uiso 1 1 calc R
H6FB H 0.0979 0.8460 0.2483 0.046 Uiso 1 1 calc R
H6FC H 0.0795 0.8182 0.1736 0.046 Uiso 1 1 calc R
C1G C 0.4680(19) 0.3815(17) 0.2664(12) 0.021(5) Uiso 1 1 d .
H1GA H 0.5317 0.3786 0.2869 0.025 Uiso 1 1 calc R
C2G C 0.388(2) 0.339(2) 0.3288(14) 0.039(6) Uiso 1 1 d .
H2GA H 0.4388 0.2726 0.3533 0.047 Uiso 1 1 calc R
H2GB H 0.3398 0.3189 0.3068 0.047 Uiso 1 1 calc R
C3G C 0.300(2) 0.4382(19) 0.3885(13) 0.034(6) Uiso 1 1 d .
H3GA H 0.2344 0.4231 0.4249 0.040 Uiso 1 1 calc R
H3GB H 0.3462 0.4484 0.4175 0.040 Uiso 1 1 calc R
C4G C 0.2476(19) 0.5368(17) 0.3453(11) 0.018(5) Uiso 1 1 d .
H4GA H 0.1799 0.5345 0.3323 0.021 Uiso 1 1 calc R
C5G C 0.191(2) 0.6495(18) 0.3912(13) 0.028(6) Uiso 1 1 d .
H5GA H 0.1297 0.6499 0.4388 0.042 Uiso 1 1 calc R
H5GB H 0.1527 0.7124 0.3602 0.042 Uiso 1 1 calc R
H5GC H 0.2561 0.6559 0.4028 0.042 Uiso 1 1 calc R
C6G C 0.531(2) 0.318(2) 0.1932(14) 0.043(7) Uiso 1 1 d .
H6GA H 0.5835 0.2404 0.2023 0.065 Uiso 1 1 calc R
H6GB H 0.5818 0.3500 0.1581 0.065 Uiso 1 1 calc R
H6GC H 0.4708 0.3222 0.1707 0.065 Uiso 1 1 calc R
C1 C 0.3207(17) 0.8650(16) 0.3753(11) 0.014(4) Uiso 1 1 d .
H1A H 0.2750 0.8906 0.4283 0.021 Uiso 1 1 calc R
H1B H 0.3082 0.8040 0.3645 0.021 Uiso 1 1 calc R
H1C H 0.2916 0.9264 0.3410 0.021 Uiso 1 1 calc R
C2 C 0.517(2) 0.5699(18) 0.3238(12) 0.024(5) Uiso 1 1 d .
H2A H 0.4983 0.5075 0.3407 0.036 Uiso 1 1 calc R
H2B H 0.4819 0.6223 0.3664 0.036 Uiso 1 1 calc R
H2C H 0.6059 0.5421 0.3058 0.036 Uiso 1 1 calc R
C3 C 0.4464(19) 0.9099(17) 0.1911(12) 0.021(5) Uiso 1 1 d .
H3A H 0.4592 0.8963 0.1370 0.025 Uiso 1 1 calc R
H3B H 0.3580 0.9372 0.2173 0.025 Uiso 1 1 calc R
C4 C 0.476(2) 1.0050(19) 0.1930(13) 0.030(6) Uiso 1 1 d .
H4A H 0.5668 0.9736 0.1800 0.036 Uiso 1 1 calc R
C5 C 0.420(2) 1.069(2) 0.2673(13) 0.030(6) Uiso 1 1 d .
H5A H 0.4449 1.0185 0.3080 0.044 Uiso 1 1 calc R
H5B H 0.3303 1.1048 0.2796 0.044 Uiso 1 1 calc R
H5C H 0.4467 1.1262 0.2626 0.044 Uiso 1 1 calc R
C6 C 0.434(2) 1.089(2) 0.1315(14) 0.041(7) Uiso 1 1 d .
H6A H 0.4526 1.1498 0.1322 0.061 Uiso 1 1 calc R
H6B H 0.3455 1.1178 0.1417 0.061 Uiso 1 1 calc R
H6C H 0.4764 1.0514 0.0813 0.061 Uiso 1 1 calc R
Pt1' Pt 0.69124(7) 0.19148(6) 0.64242(5) 0.0178(2) Uani 1 1 d .
Pt2' Pt 0.35229(6) 0.35075(6) 0.76436(5) 0.0164(2) Uani 1 1 d .
P1' P 0.8192(5) 0.2620(5) 0.6430(3) 0.0196(13) Uani 1 1 d .
P2' P 0.7977(5) 0.1489(5) 0.5193(3) 0.0265(14) Uani 1 1 d .
P3' P 0.5559(5) 0.2289(5) 0.7679(3) 0.0172(12) Uani 1 1 d .
P4' P 0.2431(5) 0.2788(5) 0.8577(3) 0.0216(13) Uani 1 1 d .
P5' P 0.1709(5) 0.4722(5) 0.7459(3) 0.0193(13) Uani 1 1 d .
C1A' C 0.9128(19) 0.1894(17) 0.4917(11) 0.019(5) Uiso 1 1 d .
C2A' C 0.994(2) 0.175(2) 0.4169(14) 0.037(6) Uiso 1 1 d .
H2AB H 0.9897 0.1394 0.3782 0.045 Uiso 1 1 calc R
C3A' C 1.080(3) 0.215(3) 0.4013(17) 0.048(8) Uiso 1 1 d .
H3AB H 1.1297 0.2100 0.3501 0.058 Uiso 1 1 calc R
C4A' C 1.097(2) 0.259(2) 0.4550(13) 0.034(6) Uiso 1 1 d .
H4AB H 1.1606 0.2794 0.4428 0.041 Uiso 1 1 calc R
C5A' C 1.018(2) 0.2743(19) 0.5276(13) 0.028(6) Uiso 1 1 d .
H5AB H 1.0279 0.3081 0.5646 0.033 Uiso 1 1 calc R
C6A' C 0.924(2) 0.243(2) 0.5503(13) 0.033(6) Uiso 1 1 d .
C1B' C 0.072(2) 0.377(2) 0.8714(13) 0.033(6) Uiso 1 1 d .
C2B' C -0.017(2) 0.361(2) 0.9277(13) 0.027(6) Uiso 1 1 d .
H2BB H 0.0041 0.3038 0.9636 0.033 Uiso 1 1 calc R
C3B' C -0.134(2) 0.4281(19) 0.9316(13) 0.033(6) Uiso 1 1 d .
H3BB H -0.1962 0.4195 0.9723 0.039 Uiso 1 1 calc R
C4B' C -0.167(2) 0.505(2) 0.8810(13) 0.035(6) Uiso 1 1 d .
H4BB H -0.2510 0.5471 0.8832 0.043 Uiso 1 1 calc R
C5B' C -0.076(2) 0.5263(18) 0.8218(12) 0.024(5) Uiso 1 1 d .
H5BB H -0.0983 0.5846 0.7868 0.029 Uiso 1 1 calc R
C6B' C 0.0488(19) 0.4578(17) 0.8177(12) 0.020(5) Uiso 1 1 d .
C1C' C 0.528(2) 0.465(2) 0.8975(13) 0.030(6) Uiso 1 1 d .
H1CB H 0.4910 0.5442 0.8988 0.036 Uiso 1 1 calc R
C2C' C 0.582(2) 0.4043(18) 0.9545(12) 0.026(5) Uiso 1 1 d .
H2CB H 0.5835 0.4423 0.9930 0.032 Uiso 1 1 calc R
C3C' C 0.629(2) 0.2946(19) 0.9553(13) 0.031(6) Uiso 1 1 d .
H3CB H 0.6658 0.2548 0.9940 0.037 Uiso 1 1 calc R
C4C' C 0.6267(19) 0.2364(18) 0.8994(11) 0.021(5) Uiso 1 1 d .
H4CB H 0.6586 0.1580 0.9025 0.026 Uiso 1 1 calc R
C5C' C 0.5777(19) 0.2914(17) 0.8388(11) 0.019(5) Uiso 1 1 d .
C6C' C 0.5287(18) 0.4112(17) 0.8401(12) 0.020(5) Uiso 1 1 d .
H6CB H 0.4964 0.4531 0.8003 0.024 Uiso 1 1 calc R
C1D' C 0.9160(19) 0.2181(16) 0.7071(11) 0.016(4) Uiso 1 1 d .
H1DB H 0.9994 0.2065 0.6753 0.019 Uiso 1 1 calc R
C2D' C 0.859(2) 0.3232(18) 0.7581(13) 0.024(6) Uiso 1 1 d .
H2DC H 0.7892 0.3239 0.8010 0.029 Uiso 1 1 calc R
H2DD H 0.9202 0.3211 0.7796 0.029 Uiso 1 1 calc R
C3D' C 0.814(2) 0.4281(18) 0.7124(12) 0.023(5) Uiso 1 1 d .
H3DC H 0.8843 0.4385 0.6784 0.028 Uiso 1 1 calc R
H3DD H 0.7601 0.4936 0.7471 0.028 Uiso 1 1 calc R
C4D' C 0.743(2) 0.4142(18) 0.6646(12) 0.024(5) Uiso 1 1 d .
H4DB H 0.6590 0.4326 0.6998 0.029 Uiso 1 1 calc R
C5D' C 0.726(2) 0.491(2) 0.5984(13) 0.037(6) Uiso 1 1 d .
H5DD H 0.6869 0.5676 0.6164 0.055 Uiso 1 1 calc R
H5DE H 0.6733 0.4811 0.5747 0.055 Uiso 1 1 calc R
H5DF H 0.8052 0.4729 0.5609 0.055 Uiso 1 1 calc R
C6D' C 0.930(2) 0.1166(18) 0.7497(13) 0.029(6) Uiso 1 1 d .
H6DD H 0.9824 0.1019 0.7818 0.044 Uiso 1 1 calc R
H6DE H 0.9669 0.0541 0.7139 0.044 Uiso 1 1 calc R
H6DF H 0.8494 0.1257 0.7819 0.044 Uiso 1 1 calc R
C1E' C 0.726(2) 0.203(2) 0.4435(14) 0.034(6) Uiso 1 1 d .
H1EB H 0.7802 0.2282 0.4032 0.041 Uiso 1 1 calc R
C2E' C 0.733(3) 0.102(2) 0.4075(16) 0.050(8) Uiso 1 1 d .
H2EC H 0.7344 0.1156 0.3534 0.060 Uiso 1 1 calc R
H2ED H 0.6615 0.0891 0.4354 0.060 Uiso 1 1 calc R
C3E' C 0.853(2) -0.001(2) 0.4137(13) 0.034(6) Uiso 1 1 d .
H3EC H 0.8498 -0.0701 0.4072 0.040 Uiso 1 1 calc R
H3ED H 0.9238 0.0006 0.3736 0.040 Uiso 1 1 calc R
C4E' C 0.864(2) 0.0033(18) 0.4903(12) 0.022(5) Uiso 1 1 d .
H4EB H 0.8071 -0.0240 0.5255 0.027 Uiso 1 1 calc R
C5E' C 0.990(2) -0.077(2) 0.5017(14) 0.035(6) Uiso 1 1 d .
H5ED H 1.0152 -0.1522 0.4849 0.053 Uiso 1 1 calc R
H5EE H 0.9846 -0.0779 0.5558 0.053 Uiso 1 1 calc R
H5EF H 1.0508 -0.0526 0.4717 0.053 Uiso 1 1 calc R
C6E' C 0.599(3) 0.302(2) 0.4618(16) 0.056(8) Uiso 1 1 d .
H6ED H 0.5709 0.3221 0.4163 0.085 Uiso 1 1 calc R
H6EE H 0.6026 0.3656 0.4782 0.085 Uiso 1 1 calc R
H6EF H 0.5419 0.2835 0.5028 0.085 Uiso 1 1 calc R
C1F' C 0.255(2) 0.1432(19) 0.8395(13) 0.031(6) Uiso 1 1 d .
H1FB H 0.3434 0.0960 0.8122 0.037 Uiso 1 1 calc R
C2F' C 0.232(2) 0.094(2) 0.9178(13) 0.033(6) Uiso 1 1 d .
H2FC H 0.1433 0.1232 0.9422 0.040 Uiso 1 1 calc R
H2FD H 0.2687 0.0123 0.9127 0.040 Uiso 1 1 calc R
C3F' C 0.2872(19) 0.1220(16) 0.9674(12) 0.022(5) Uiso 1 1 d .
H3FC H 0.3772 0.0779 0.9512 0.026 Uiso 1 1 calc R
H3FD H 0.2553 0.1058 1.0214 0.026 Uiso 1 1 calc R
C4F' C 0.249(2) 0.2515(17) 0.9575(12) 0.018(5) Uiso 1 1 d .
H4FB H 0.1625 0.2915 0.9907 0.021 Uiso 1 1 calc R
C5F' C 0.323(2) 0.290(2) 0.9834(14) 0.035(6) Uiso 1 1 d .
H5FD H 0.3118 0.2769 1.0381 0.053 Uiso 1 1 calc R
H5FE H 0.2955 0.3691 0.9737 0.053 Uiso 1 1 calc R
H5FF H 0.4094 0.2480 0.9553 0.053 Uiso 1 1 calc R
C6F' C 0.187(2) 0.1414(18) 0.7909(12) 0.025(5) Uiso 1 1 d .
H6FD H 0.1915 0.0676 0.7919 0.037 Uiso 1 1 calc R
H6FE H 0.2216 0.1586 0.7385 0.037 Uiso 1 1 calc R
H6FF H 0.1010 0.1969 0.8099 0.037 Uiso 1 1 calc R
C1G' C 0.130(2) 0.6225(18) 0.7400(12) 0.024(5) Uiso 1 1 d .
H1GB H 0.2090 0.6270 0.7235 0.029 Uiso 1 1 calc R
C2G' C 0.074(2) 0.6658(18) 0.6744(12) 0.025(5) Uiso 1 1 d .
H2GC H -0.0145 0.6894 0.6930 0.029 Uiso 1 1 calc R
H2GD H 0.0869 0.7306 0.6514 0.029 Uiso 1 1 calc R
C3G' C 0.137(2) 0.5723(18) 0.6155(13) 0.029(5) Uiso 1 1 d .
H3GC H 0.0906 0.5911 0.5782 0.035 Uiso 1 1 calc R
H3GD H 0.2205 0.5624 0.5874 0.035 Uiso 1 1 calc R
C4G' C 0.144(2) 0.4669(17) 0.6546(12) 0.021(5) Uiso 1 1 d .
H4GB H 0.0607 0.4724 0.6677 0.025 Uiso 1 1 calc R
C5G' C 0.230(2) 0.3638(19) 0.6069(13) 0.029(6) Uiso 1 1 d .
H5GD H 0.2054 0.3692 0.5610 0.044 Uiso 1 1 calc R
H5GE H 0.2264 0.2994 0.6362 0.044 Uiso 1 1 calc R
H5GF H 0.3129 0.3551 0.5922 0.044 Uiso 1 1 calc R
C6G' C 0.053(2) 0.6922(18) 0.8127(12) 0.028(6) Uiso 1 1 d .
H6GD H 0.0359 0.7698 0.8018 0.042 Uiso 1 1 calc R
H6GE H 0.0978 0.6645 0.8508 0.042 Uiso 1 1 calc R
H6GF H -0.0239 0.6875 0.8325 0.042 Uiso 1 1 calc R
C1' C 0.5795(19) 0.1285(17) 0.6287(12) 0.020(5) Uiso 1 1 d .
H1'A H 0.6081 0.1012 0.5761 0.030 Uiso 1 1 calc R
H1'B H 0.4950 0.1875 0.6396 0.030 Uiso 1 1 calc R
H1'C H 0.5831 0.0673 0.6639 0.030 Uiso 1 1 calc R
C2' C 0.435(2) 0.4322(19) 0.6738(12) 0.028(5) Uiso 1 1 d .
H2'A H 0.3709 0.4943 0.6554 0.041 Uiso 1 1 calc R
H2'B H 0.4926 0.3790 0.6318 0.041 Uiso 1 1 calc R
H2'C H 0.4779 0.4602 0.6931 0.041 Uiso 1 1 calc R
C3' C 0.5762(19) 0.0953(17) 0.8112(12) 0.019(5) Uiso 1 1 d .
H3'A H 0.5246 0.1127 0.8648 0.023 Uiso 1 1 calc R
H3'B H 0.5376 0.0676 0.7865 0.023 Uiso 1 1 calc R
C4' C 0.697(2) -0.0050(17) 0.8141(12) 0.023(5) Uiso 1 1 d .
H4'A H 0.7425 0.0229 0.8333 0.027 Uiso 1 1 calc R
C5' C 0.777(2) -0.057(2) 0.7374(14) 0.035(7) Uiso 1 1 d .
H5'A H 0.7825 0.0004 0.7009 0.053 Uiso 1 1 calc R
H5'B H 0.7422 -0.0964 0.7204 0.053 Uiso 1 1 calc R
H5'C H 0.8590 -0.1102 0.7407 0.053 Uiso 1 1 calc R
C6' C 0.671(3) -0.087(2) 0.8719(15) 0.047(7) Uiso 1 1 d .
H6'A H 0.7488 -0.1500 0.8745 0.071 Uiso 1 1 calc R
H6'B H 0.6231 -0.1125 0.8563 0.071 Uiso 1 1 calc R
H6'C H 0.6258 -0.0498 0.9221 0.071 Uiso 1 1 calc R
S1 S 0.4552(7) 0.7652(5) 0.7843(4) 0.0416(17) Uani 1 1 d .
O1 O 0.505(2) 0.6904(15) 0.7220(11) 0.076(7) Uani 1 1 d .
O2 O 0.5068(18) 0.7218(15) 0.8469(10) 0.049(5) Uani 1 1 d .
O3 O 0.4296(18) 0.8766(14) 0.7633(11) 0.060(6) Uani 1 1 d .
C7 C 0.301(2) 0.7793(19) 0.8221(14) 0.028(6) Uiso 1 1 d .
F1 F 0.2405(13) 0.8389(13) 0.8861(9) 0.058(5) Uani 1 1 d .
F2 F 0.2423(19) 0.8200(18) 0.7752(12) 0.093(7) Uani 1 1 d .
F3 F 0.3083(16) 0.6730(12) 0.8431(10) 0.065(5) Uani 1 1 d .
S2 S 1.0277(7) 0.2195(6) 0.1785(5) 0.053(2) Uani 1 1 d .
O4 O 1.048(3) 0.184(2) 0.1001(11) 0.123(12) Uani 1 1 d .
O5 O 1.044(2) 0.3107(15) 0.1776(15) 0.081(8) Uani 1 1 d .
O6 O 1.0760(17) 0.1343(16) 0.2269(11) 0.054(5) Uani 1 1 d .
C8 C 0.864(3) 0.263(3) 0.2118(18) 0.058(8) Uiso 1 1 d .
F4 F 0.8062(13) 0.3308(12) 0.1664(9) 0.053(4) Uani 1 1 d .
F5 F 0.8397(16) 0.1765(13) 0.2248(11) 0.074(6) Uani 1 1 d .
F6 F 0.8213(19) 0.3169(14) 0.2808(10) 0.099(8) Uani 1 1 d .
O1T O 0.8005(19) -0.0098(18) 0.9890(13) 0.063(6) Uani 1 1 d .
C2T C 0.9171(15) -0.0386(14) 0.9419(9) 0.044(7) Uani 1 1 d .
H2TA H 0.9201 -0.0342 0.8875 0.053 Uiso 1 1 calc R
H2TB H 0.9753 -0.1143 0.9523 0.053 Uiso 1 1 calc R
C4T C 0.8729(15) 0.0728(14) 1.0484(9) 0.071(10) Uani 1 1 d R
H4TA H 0.8271 0.1508 1.0605 0.085 Uiso 1 1 d R
H4TB H 0.9264 0.0376 1.0798 0.085 Uiso 1 1 d R
C3T C 0.9440(15) 0.0518(14) 0.9642(9) 0.059(9) Uani 1 1 d R
H3TA H 0.9149 0.1181 0.9354 0.071 Uiso 1 1 d R
H3TB H 1.0298 0.0245 0.9564 0.071 Uiso 1 1 d R
C5T C 0.7911(15) 0.0223(14) 1.0582(9) 0.110(17) Uani 1 1 d R
H5TA H 0.8124 -0.0405 1.0909 0.132 Uiso 1 1 d R
H5TB H 0.7081 0.0753 1.0815 0.132 Uiso 1 1 d R

loop_
_atom_site_aniso_label
_atom_site_aniso_U_11
_atom_site_aniso_U_22
_atom_site_aniso_U_33
_atom_site_aniso_U_23
_atom_site_aniso_U_13
_atom_site_aniso_U_12
Pt1 0.0118(5) 0.0148(5) 0.0223(5) -0.0018(4) -0.0043(4) -0.0049(4)
Pt2 0.0153(5) 0.0131(5) 0.0215(5) 0.0003(4) -0.0054(4) -0.0056(4)
P1 0.010(3) 0.017(3) 0.026(3) -0.003(2) -0.005(2) -0.006(2)
P2 0.011(3) 0.021(3) 0.027(3) -0.004(3) -0.001(3) -0.005(3)
P3 0.014(3) 0.012(3) 0.023(3) 0.004(2) -0.008(2) -0.005(2)
P4 0.014(3) 0.012(3) 0.025(3) 0.002(2) -0.008(2) -0.005(2)
P5 0.018(3) 0.013(3) 0.023(3) -0.001(2) -0.001(3) -0.006(2)
Pt1' 0.0101(5) 0.0161(5) 0.0244(5) -0.0023(4) -0.0048(4) -0.0033(4)
Pt2' 0.0117(5) 0.0119(5) 0.0224(5) 0.0004(4) -0.0052(4) -0.0029(4)
P1' 0.009(3) 0.023(3) 0.025(3) 0.001(3) -0.005(2) -0.006(2)
P2' 0.022(3) 0.024(3) 0.025(3) -0.001(3) -0.004(3) -0.005(3)
P3' 0.007(3) 0.020(3) 0.024(3) -0.002(2) -0.008(2) -0.003(2)
P4' 0.021(3) 0.020(3) 0.027(3) 0.003(3) -0.010(3) -0.011(3)
P5' 0.009(3) 0.017(3) 0.024(3) -0.001(2) -0.004(2) 0.000(2)
S1 0.049(5) 0.030(4) 0.036(4) -0.001(3) -0.012(3) -0.010(3)
O1 0.078(16) 0.038(12) 0.049(13) -0.017(10) -0.017(12) 0.025(11)
O2 0.064(13) 0.058(13) 0.042(11) 0.021(9) -0.033(10) -0.035(11)
O3 0.059(14) 0.021(10) 0.078(15) 0.004(10) -0.002(11) -0.014(10)
F1 0.027(9) 0.074(12) 0.070(11) -0.032(9) 0.001(8) -0.023(9)
F2 0.082(15) 0.100(17) 0.101(16) 0.028(13) -0.051(13) -0.035(13)
F3 0.071(12) 0.025(9) 0.111(15) -0.002(9) -0.047(11) -0.017(8)
S2 0.041(4) 0.039(5) 0.081(6) 0.013(4) -0.020(4) -0.022(4)
O4 0.12(2) 0.11(2) 0.016(12) -0.004(12) 0.036(13) 0.008(18)
O5 0.067(15) 0.021(10) 0.17(2) 0.018(13) -0.052(16) -0.026(11)
O6 0.047(12) 0.054(13) 0.075(14) 0.027(11) -0.032(11) -0.032(11)
F4 0.031(9) 0.047(10) 0.077(12) 0.030(8) -0.025(8) -0.016(8)
F5 0.066(12) 0.027(9) 0.127(16) 0.009(10) -0.012(11) -0.032(9)
F6 0.100(16) 0.063(12) 0.045(11) -0.029(9) 0.011(10) 0.019(11)
O1T 0.067(15) 0.061(13) 0.085(17) 0.004(12) -0.014(13) -0.055(13)
C2T 0.028(15) 0.024(14) 0.063(19) 0.008(13) 0.010(14) -0.014(12)
C4T 0.08(3) 0.07(2) 0.06(2) 0.019(19) -0.05(2) -0.02(2)
C3T 0.049(19) 0.09(2) 0.06(2) -0.016(17) -0.003(16) -0.049(19)
C5T 0.08(3) 0.22(5) 0.03(2) 0.04(3) -0.001(19) -0.08(3)

loop_
_atom_type_symbol
_atom_type_description
_atom_type_scat_dispersion_real
_atom_type_scat_dispersion_imag
_atom_type_scat_source
C C 0.0033 0.0016 'International Tables Vol C Tables 4.2.6.8 and 6.1.1.4'
H H 0.0000 0.0000 'International Tables Vol C Tables 4.2.6.8 and 6.1.1.4'
O O 0.0106 0.0060 'International Tables Vol C Tables 4.2.6.8 and 6.1.1.4'
F F 0.0171 0.0103 'International Tables Vol C Tables 4.2.6.8 and 6.1.1.4'
P P 0.1023 0.0942 'International Tables Vol C Tables 4.2.6.8 and 6.1.1.4'
S S 0.1246 0.1234 'International Tables Vol C Tables 4.2.6.8 and 6.1.1.4'
Pt Pt -1.7033 8.3905 'International Tables Vol C Tables 4.2.6.8 and 6.1.1.4'

loop_
_geom_angle_atom_site_label_1
_geom_angle_atom_site_label_2
_geom_angle_atom_site_label_3
_geom_angle
C1 Pt1 P2 88.3(5)
C1 Pt1 P1 172.4(5)
P2 Pt1 P1 86.0(2)
C1 Pt1 P3 82.3(5)
P2 Pt1 P3 170.5(2)
P1 Pt1 P3 103.42(19)
C2 Pt2 P5 85.5(6)
C2 Pt2 P4 171.1(6)
P5 Pt2 P4 85.7(2)
C2 Pt2 P3 87.2(6)
P5 Pt2 P3 172.1(2)
P4 Pt2 P3 101.69(18)
C1D P1 C6A 102.1(9)
C1D P1 C4D 95.5(9)
C6A P1 C4D 106.0(9)
C1D P1 Pt1 126.7(7)
C6A P1 Pt1 108.5(7)
C4D P1 Pt1 115.7(7)
C1A P2 C1E 105.7(10)
C1A P2 C4E 108.8(10)
C1E P2 C4E 96.7(10)
C1A P2 Pt1 109.7(7)
C1E P2 Pt1 120.7(8)
C4E P2 Pt1 114.2(8)
C5C P3 C3 102.2(10)
C5C P3 Pt1 120.0(8)
C3 P3 Pt1 107.6(7)
C5C P3 Pt2 104.8(7)
C3 P3 Pt2 112.9(7)
Pt1 P3 Pt2 109.3(2)
C1F P4 C4F 94.4(9)
C1F P4 C1B 105.2(9)
C4F P4 C1B 101.5(9)
C1F P4 Pt2 118.8(7)
C4F P4 Pt2 126.1(8)
C1B P4 Pt2 108.1(6)
C6B P5 C1G 110.3(10)
C6B P5 C4G 104.8(10)
C1G P5 C4G 93.4(9)
C6B P5 Pt2 109.7(7)
C1G P5 Pt2 117.8(7)
C4G P5 Pt2 119.3(7)
C6A C1A C2A 121(2)
C6A C1A P2 116.7(16)
C2A C1A P2 121.5(16)
C3A C2A C1A 118(2)
C2A C3A C4A 122(2)
C5A C4A C3A 118(2)
C4A C5A C6A 124(2)
C5A C6A C1A 118(2)
C5A C6A P1 123.8(16)
C1A C6A P1 118.6(17)
C2B C1B C6B 121.5(19)
C2B C1B P4 124.2(16)
C6B C1B P4 114.3(14)
C3B C2B C1B 122(2)
C4B C3B C2B 118(2)
C5B C4B C3B 121(2)
C4B C5B C6B 123(2)
C1B C6B C5B 113.2(18)
C1B C6B P5 121.7(16)
C5B C6B P5 125.1(16)
C2C C1C C6C 123(2)
C1C C2C C3C 122(2)
C2C C3C C4C 119(2)
C5C C4C C3C 121(2)
C4C C5C C6C 118(2)
C4C C5C P3 123.8(17)
C6C C5C P3 117.4(16)
C1C C6C C5C 117(2)
C2D C1D C6D 114.9(17)
C2D C1D P1 105.4(14)
C6D C1D P1 114.0(14)
C3D C2D C1D 107.5(18)
C2D C3D C4D 109.9(18)
C5D C4D C3D 119.6(18)
C5D C4D P1 117.5(15)
C3D C4D P1 101.0(13)
C6E C1E C2E 123(2)
C6E C1E P2 114.6(17)
C2E C1E P2 102.2(16)
C1E C2E C3E 111(2)
C4E C3E C2E 108(2)
C5E C4E C3E 116(2)
C5E C4E P2 111.3(18)
C3E C4E P2 102.8(16)
C6F C1F C2F 110.4(17)
C6F C1F P4 116.7(15)
C2F C1F P4 107.2(14)
C3F C2F C1F 102.8(17)
C4F C3F C2F 111.3(18)
C3F C4F C5F 116.6(19)
C3F C4F P4 105.6(15)
C5F C4F P4 115.3(16)
C6G C1G C2G 116(2)
C6G C1G P5 112.4(16)
C2G C1G P5 105.4(15)
C1G C2G C3G 105.5(19)
C4G C3G C2G 106.8(19)
C3G C4G C5G 113.7(18)
C3G C4G P5 108.4(15)
C5G C4G P5 112.1(14)
C4 C3 P3 120.7(15)
C5 C4 C3 116.4(19)
C5 C4 C6 107(2)
C3 C4 C6 108.9(19)
C1' Pt1' P2' 88.2(6)
C1' Pt1' P1' 173.6(6)
P2' Pt1' P1' 85.8(2)
C1' Pt1' P3' 82.4(6)
P2' Pt1' P3' 170.5(2)
P1' Pt1' P3' 103.51(19)
C2' Pt2' P5' 87.4(6)
C2' Pt2' P4' 173.1(6)
P5' Pt2' P4' 85.7(2)
C2' Pt2' P3' 85.4(6)
P5' Pt2' P3' 172.5(2)
P4' Pt2' P3' 101.4(2)
C6A' P1' C1D' 103.9(10)
C6A' P1' C4D' 105.9(11)
C1D' P1' C4D' 96.9(9)
C6A' P1' Pt1' 108.1(8)
C1D' P1' Pt1' 125.1(7)
C4D' P1' Pt1' 115.0(7)
C1A' P2' C1E' 102.3(11)
C1A' P2' C4E' 108.7(10)
C1E' P2' C4E' 94.1(10)
C1A' P2' Pt1' 111.2(7)
C1E' P2' Pt1' 122.0(8)
C4E' P2' Pt1' 116.4(8)
C5C' P3' C3' 100.8(10)
C5C' P3' Pt1' 120.4(7)
C3' P3' Pt1' 107.1(7)
C5C' P3' Pt2' 104.6(7)
C3' P3' Pt2' 114.2(7)
Pt1' P3' Pt2' 109.8(2)
C4F' P4' C1F' 96.3(10)
C4F' P4' C1B' 102.0(10)
C1F' P4' C1B' 101.9(11)
C4F' P4' Pt2' 126.7(7)
C1F' P4' Pt2' 118.7(8)
C1B' P4' Pt2' 107.8(7)
C6B' P5' C4G' 104.9(10)
C6B' P5' C1G' 107.5(10)
C4G' P5' C1G' 94.6(10)
C6B' P5' Pt2' 110.4(7)
C4G' P5' Pt2' 119.0(7)
C1G' P5' Pt2' 118.6(8)
C2A' C1A' C6A' 119(2)
C2A' C1A' P2' 124.2(17)
C6A' C1A' P2' 116.7(16)
C3A' C2A' C1A' 119(2)
C4A' C3A' C2A' 124(3)
C3A' C4A' C5A' 118(3)
C4A' C5A' C6A' 124(2)
C5A' C6A' C1A' 116(2)
C5A' C6A' P1' 125.6(18)
C1A' C6A' P1' 118.1(18)
C2B' C1B' C6B' 124(2)
C2B' C1B' P4' 121.8(18)
C6B' C1B' P4' 114.2(17)
C3B' C2B' C1B' 119(2)
C4B' C3B' C2B' 122(2)
C3B' C4B' C5B' 120(2)
C6B' C5B' C4B' 118(2)
C1B' C6B' C5B' 116(2)
C1B' C6B' P5' 121.0(17)
C5B' C6B' P5' 122.7(16)
C6C' C1C' C2C' 120(2)
C3C' C2C' C1C' 121(2)
C2C' C3C' C4C' 121(2)
C3C' C4C' C5C' 122(2)
C4C' C5C' C6C' 115.0(18)
C4C' C5C' P3' 126.6(16)
C6C' C5C' P3' 118.1(15)
C1C' C6C' C5C' 121(2)
C6D' C1D' C2D' 114.1(17)
C6D' C1D' P1' 116.8(15)
C2D' C1D' P1' 102.9(14)
C3D' C2D' C1D' 110.8(17)
C2D' C3D' C4D' 107.3(17)
C5D' C4D' C3D' 115.1(19)
C5D' C4D' P1' 116.8(16)
C3D' C4D' P1' 104.9(14)
C6E' C1E' C2E' 113(2)
C6E' C1E' P2' 118.1(18)
C2E' C1E' P2' 106.9(17)
C1E' C2E' C3E' 107(2)
C4E' C3E' C2E' 107.8(19)
C3E' C4E' C5E' 115.6(19)
C3E' C4E' P2' 109.0(16)
C5E' C4E' P2' 117.2(15)
C6F' C1F' C2F' 116(2)
C6F' C1F' P4' 117.8(17)
C2F' C1F' P4' 104.3(16)
C3F' C2F' C1F' 111.1(19)
C2F' C3F' C4F' 106.4(17)
C5F' C4F' C3F' 114.7(18)
C5F' C4F' P4' 117.7(16)
C3F' C4F' P4' 104.4(13)
C6G' C1G' C2G' 113.6(19)
C6G' C1G' P5' 117.4(15)
C2G' C1G' P5' 105.6(15)
C3G' C2G' C1G' 107.7(18)
C4G' C3G' C2G' 109.6(18)
C5G' C4G' C3G' 114.9(18)
C5G' C4G' P5' 116.5(16)
C3G' C4G' P5' 105.1(15)
C4' C3' P3' 126.8(15)
C5' C4' C6' 113(2)
C5' C4' C3' 112.9(18)
C6' C4' C3' 109.3(19)
O1 S1 O3 114.6(12)
O1 S1 O2 115.4(12)
O3 S1 O2 117.2(13)
O1 S1 C7 101.6(13)
O3 S1 C7 100.6(12)
O2 S1 C7 104.2(12)
F2 C7 F1 110(2)
F2 C7 F3 110(2)
F1 C7 F3 104.7(19)
F2 C7 S1 112.0(19)
F1 C7 S1 111.5(17)
F3 C7 S1 108.7(16)
O5 S2 O6 117.4(14)
O5 S2 O4 112.1(17)
O6 S2 O4 115.7(14)
O5 S2 C8 107.7(14)
O6 S2 C8 104.7(13)
O4 S2 C8 96.4(16)
F4 C8 F5 110(3)
F4 C8 F6 109(3)
F5 C8 F6 107(3)
F4 C8 S2 113(2)
F5 C8 S2 112(2)
F6 C8 S2 106(2)
C5T O1T C2T 108.8(17)
O1T C2T C3T 101.7(10)
C5T C4T C3T 102.9
C4T C3T C2T 102.4
O1T C5T C4T 109.7(10)

loop_
_geom_bond_atom_site_label_1
_geom_bond_atom_site_label_2
_geom_bond_distance
Pt1 C1 2.168(18)
Pt1 P2 2.263(6)
Pt1 P1 2.291(5)
Pt1 P3 2.381(6)
Pt2 C2 2.09(2)
Pt2 P5 2.247(6)
Pt2 P4 2.311(5)
Pt2 P3 2.407(5)
P1 C1D 1.84(2)
P1 C6A 1.85(2)
P1 C4D 1.88(2)
P2 C1A 1.86(2)
P2 C1E 1.89(2)
P2 C4E 1.93(2)
P3 C5C 1.83(2)
P3 C3 1.84(2)
P4 C1F 1.80(2)
P4 C4F 1.84(2)
P4 C1B 1.862(19)
P5 C6B 1.76(2)
P5 C1G 1.85(2)
P5 C4G 1.85(2)
C1A C6A 1.38(3)
C1A C2A 1.45(3)
C2A C3A 1.31(3)
C3A C4A 1.45(3)
C4A C5A 1.33(3)
C5A C6A 1.38(3)
C1B C2B 1.39(3)
C1B C6B 1.40(3)
C2B C3B 1.37(3)
C3B C4B 1.36(3)
C4B C5B 1.33(3)
C5B C6B 1.46(3)
C1C C2C 1.36(3)
C1C C6C 1.39(3)
C2C C3C 1.34(3)
C3C C4C 1.44(3)
C4C C5C 1.38(3)
C5C C6C 1.48(3)
C1D C2D 1.50(3)
C1D C6D 1.56(3)
C2D C3D 1.46(3)
C3D C4D 1.59(3)
C4D C5D 1.47(3)
C1E C6E 1.54(3)
C1E C2E 1.53(3)
C2E C3E 1.58(3)
C3E C4E 1.52(3)
C4E C5E 1.45(3)
C1F C6F 1.55(3)
C1F C2F 1.57(3)
C2F C3F 1.53(3)
C3F C4F 1.48(3)
C4F C5F 1.50(3)
C1G C6G 1.48(3)
C1G C2G 1.54(3)
C2G C3G 1.58(3)
C3G C4G 1.45(3)
C4G C5G 1.59(3)
C3 C4 1.53(3)
C4 C5 1.51(3)
C4 C6 1.53(3)
Pt1' C1' 2.10(2)
Pt1' P2' 2.243(6)
Pt1' P1' 2.288(6)
Pt1' P3' 2.367(6)
Pt2' C2' 2.16(2)
Pt2' P5' 2.256(5)
Pt2' P4' 2.292(6)
Pt2' P3' 2.386(5)
P1' C6A' 1.77(2)
P1' C1D' 1.85(2)
P1' C4D' 1.87(2)
P2' C1A' 1.74(2)
P2' C1E' 1.82(2)
P2' C4E' 1.83(2)
P3' C5C' 1.82(2)
P3' C3' 1.83(2)
P4' C4F' 1.85(2)
P4' C1F' 1.85(2)
P4' C1B' 1.93(2)
P5' C6B' 1.79(2)
P5' C4G' 1.85(2)
P5' C1G' 1.86(2)
C1A' C2A' 1.42(3)
C1A' C6A' 1.47(3)
C2A' C3A' 1.40(4)
C3A' C4A' 1.35(4)
C4A' C5A' 1.37(3)
C5A' C6A' 1.41(3)
C1B' C2B' 1.37(3)
C1B' C6B' 1.37(3)
C2B' C3B' 1.34(3)
C3B' C4B' 1.32(3)
C4B' C5B' 1.45(3)
C5B' C6B' 1.41(3)
C1C' C6C' 1.37(3)
C1C' C2C' 1.41(3)
C2C' C3C' 1.32(3)
C3C' C4C' 1.41(3)
C4C' C5C' 1.42(3)
C5C' C6C' 1.45(3)
C1D' C6D' 1.46(3)
C1D' C2D' 1.55(3)
C2D' C3D' 1.52(3)
C3D' C4D' 1.56(3)
C4D' C5D' 1.50(3)
C1E' C6E' 1.52(4)
C1E' C2E' 1.57(3)
C2E' C3E' 1.55(3)
C3E' C4E' 1.48(3)
C4E' C5E' 1.55(3)
C1F' C6F' 1.47(3)
C1F' C2F' 1.51(3)
C2F' C3F' 1.51(3)
C3F' C4F' 1.60(3)
C4F' C5F' 1.51(3)
C1G' C6G' 1.52(3)
C1G' C2G' 1.52(3)
C2G' C3G' 1.52(3)
C3G' C4G' 1.50(3)
C4G' C5G' 1.49(3)
C3' C4' 1.53(3)
C4' C5' 1.49(3)
C4' C6' 1.52(3)
S1 O1 1.419(18)
S1 O3 1.423(18)
S1 O2 1.442(18)
S1 C7 1.82(3)
C7 F2 1.24(3)
C7 F1 1.32(3)
C7 F3 1.42(3)
S2 O5 1.358(19)
S2 O6 1.392(19)
S2 O4 1.50(2)
S2 C8 1.82(3)
C8 F4 1.29(3)
C8 F5 1.34(3)
C8 F6 1.38(3)
O1T C5T 1.36(3)
O1T C2T 1.38(2)
C2T C3T 1.5700
C4T C5T 1.4751
C4T C3T 1.5220
